data_4031421
loop_
_publ_author_name
'Clark, R.J.H.'
'Kurmoo, M.'
'Galas, A.M.R.'
'Hursthouse, M.B.'

_publ_section_title
;
 The crystal structures of (Pt (N H3)4) (Pt (N H3)4 Br2)(H S O4)4 and (Pt
 (N H3)4) (Pt (N H3)4 I2) (H S O4)3 (O H) (H2 O)
;
_journal_name_full
;
Journal of the Chemical Society. Dalton Transactions, Inorganic Chemistry 
(1972-)
;
_journal_page_first 2505
_journal_page_last 2513
_journal_volume 1982
_journal_year 1982
_chemical_formula_sum 'Br2 H28 N8 O16 Pt2 S4'
_chemical_name_systematic '(Pt (N H3)4)2 Br2 (H S O4)4'
_space_group_IT_number 14
_symmetry_space_group_name_Hall '-P 2ybc'
_symmetry_space_group_name_H-M 'P 1 21/c 1'
_cell_angle_alpha 90
_cell_angle_beta 92.57
_cell_angle_gamma 90
_cell_formula_units_Z 1
_cell_length_a 5.489
_cell_length_b 10.339
_cell_length_c 10.648
_cell_volume 603.674
_citation_journal_id_ASTM JCDTBI
_cod_data_source_file Clark_JCDTBI_1982_992.cif
_cod_data_source_block H28Br2N8O16Pt2S4
_cod_original_cell_volume 603.6744
_cod_original_formula_sum 'H28 Br2 N8 O16 Pt2 S4'
_cod_database_code 4031421

loop_
_symmetry_equiv_pos_as_xyz
x,y,z
-x,y+1/2,-z+1/2
-x,-y,-z
x,-y-1/2,z-1/2

loop_
_atom_site_label
_atom_site_type_symbol
_atom_site_fract_x
_atom_site_fract_y
_atom_site_fract_z
_atom_site_occupancy
_atom_site_U_iso_or_equiv
Br1 Br-1 0.4494 -0.0029 0.0004 0.5 0.0
S1 S+6 0.5298 0.1393 0.3561 1 0.0
N1 N-3 0.0322 0.1899 0.0526 1 0.0
O1 O-2 0.5541 -0.0086 0.3297 1 0.0
N2 N-3 -0.0131 0.0546 -0.1854 1 0.0
O2 O-2 0.7172 0.2 0.2876 1 0.0
O3 O-2 0.581 0.1583 0.4939 1 0.0
O4 O-2 0.2855 0.178 0.3187 1 0.0
Pt1 Pt+3 0 0 0 1 0.0
